data_7202068
loop_
_publ_author_name
'Adarsh, N. N.'
'Kumar, D. Krishna'
'Dastidar, Parthasarathi'

_publ_section_title
;
 Zn(II) metal--organic frameworks (MOFs) derived from a
 bis-pyridyl-bis-urea ligand: effects of crystallization solvents on
 the structures and anion binding properties
;
_journal_issue 11
_journal_name_full CrystEngComm
_journal_page_first 1565
_journal_paper_doi 10.1039/b803410a
_journal_volume 10
_journal_year 2008
_chemical_formula_sum 'C16 H32 N6 O13 S Zn'
_chemical_formula_weight 613.91
_chemical_name_systematic
;
?
;
_space_group_IT_number 2
_symmetry_cell_setting triclinic
_symmetry_space_group_name_Hall '-P 1'
_symmetry_space_group_name_H-M 'P -1'
_atom_sites_solution_hydrogens geom
_atom_sites_solution_primary direct
_atom_sites_solution_secondary difmap
_audit_creation_method SHELXL-97
_cell_angle_alpha 81.067(2)
_cell_angle_beta 81.968(2)
_cell_angle_gamma 86.102(2)
_cell_formula_units_Z 2
_cell_length_a 7.6927(7)
_cell_length_b 9.7564(9)
_cell_length_c 17.2857(17)
_cell_measurement_temperature 100(2)
_cell_volume 1267.6(2)
_computing_cell_refinement 'BRUKER AXS SMART 3'
_computing_data_collection 'BRUKER AXS SMART 3'
_computing_data_reduction 'BRUKER AXS SAINT'
_computing_molecular_graphics 'BRUKER SHELXLTL'
_computing_publication_material 'MERCURY 1.4.1'
_computing_structure_refinement 'SHELXL-97 (Sheldrick, 1997)'
_computing_structure_solution 'SHELXS-97 (Sheldrick, 1990)'
_diffrn_ambient_temperature 100(2)
_diffrn_detector_area_resol_mean 3
_diffrn_measured_fraction_theta_full 0.981
_diffrn_measured_fraction_theta_max 0.981
_diffrn_measurement_device_type 'BRUKER CCD AREA DETECTOR'
_diffrn_measurement_method 'PHI-OMEGA SCAN'
_diffrn_radiation_monochromator graphite
_diffrn_radiation_source 'fine-focus sealed tube'
_diffrn_radiation_type MoK\a
_diffrn_radiation_wavelength 0.71073
_diffrn_reflns_av_R_equivalents 0.0297
_diffrn_reflns_av_sigmaI/netI 0.0488
_diffrn_reflns_limit_h_max 9
_diffrn_reflns_limit_h_min -9
_diffrn_reflns_limit_k_max 12
_diffrn_reflns_limit_k_min -12
_diffrn_reflns_limit_l_max 22
_diffrn_reflns_limit_l_min -21
_diffrn_reflns_number 10614
_diffrn_reflns_theta_full 27.00
_diffrn_reflns_theta_max 27.00
_diffrn_reflns_theta_min 1.20
_exptl_absorpt_coefficient_mu 1.126
_exptl_absorpt_correction_T_max 0.9563
_exptl_absorpt_correction_T_min 0.6553
_exptl_absorpt_correction_type multi-scan
_exptl_absorpt_process_details SADABS
_exptl_crystal_colour COLORLESS
_exptl_crystal_density_diffrn 1.608
_exptl_crystal_density_method 'not measured'
_exptl_crystal_description PLATE
_exptl_crystal_F_000 640
_exptl_crystal_size_max 0.41
_exptl_crystal_size_mid 0.14
_exptl_crystal_size_min 0.04
_refine_diff_density_max 0.539
_refine_diff_density_min -0.400
_refine_diff_density_rms 0.082
_refine_ls_extinction_method none
_refine_ls_goodness_of_fit_ref 1.001
_refine_ls_hydrogen_treatment mixed
_refine_ls_matrix_type full
_refine_ls_number_parameters 376
_refine_ls_number_reflns 5430
_refine_ls_number_restraints 0
_refine_ls_restrained_S_all 1.001
_refine_ls_R_factor_all 0.0485
_refine_ls_R_factor_gt 0.0409
_refine_ls_shift/su_max 0.001
_refine_ls_shift/su_mean 0.000
_refine_ls_structure_factor_coef Fsqd
_refine_ls_weighting_details 'calc w=1/[\s^2^(Fo^2^)+(0.0399P)^2^+1.3866P] where P=(Fo^2^+2Fc^2^)/3'
_refine_ls_weighting_scheme calc
_refine_ls_wR_factor_gt 0.0907
_refine_ls_wR_factor_ref 0.0944
_reflns_number_gt 4769
_reflns_number_total 5430
_reflns_threshold_expression >2sigma(I)
_cod_data_source_file b803410a.txt
_cod_data_source_block kk399l4m
_cod_depositor_comments
;
The following automatic conversions were performed:
'_symmetry_cell_setting' value 'TRICLINIC' changed to 'triclinic'
according to '/home/saulius/struct/CIF-dictionaries/cif_core.dic'
dictionary named 'cif_core.dic' version 2.4.1 from
2010-06-29.

'_exptl_absorpt_correction_type' value 'MULTI-SCAN' changed
to 'multi-scan' according to
'/home/saulius/struct/CIF-dictionaries/cif_core.dic' dictionary named
'cif_core.dic' version 2.4.1 from 2010-06-29.

Automatic conversion script
Id: cif_fix_enum 1527 2010-12-29 10:47:43Z saulius 
;
_cod_original_sg_symbol_H-M P-1
_cod_database_code 7202068

loop_
_symmetry_equiv_pos_as_xyz
'x, y, z'
'-x, -y, -z'

loop_
_atom_site_label
_atom_site_type_symbol
_atom_site_fract_x
_atom_site_fract_y
_atom_site_fract_z
_atom_site_U_iso_or_equiv
_atom_site_adp_type
_atom_site_occupancy
_atom_site_symmetry_multiplicity
_atom_site_calc_flag
_atom_site_refinement_flags
_atom_site_disorder_assembly
_atom_site_disorder_group
Zn1 Zn 0.22210(4) 0.25532(3) 0.263813(17) 0.01057(9) Uani 1 1 d . . .
N1 N 0.2620(3) 0.3165(2) 0.13487(12) 0.0136(4) Uani 1 1 d . . .
C2 C 0.2224(3) 0.4465(3) 0.10124(15) 0.0148(5) Uani 1 1 d . . .
H2 H 0.1743 0.5125 0.1343 0.018 Uiso 1 1 calc R . .
C3 C 0.2491(3) 0.4884(3) 0.01974(15) 0.0132(5) Uani 1 1 d . . .
C4 C 0.3207(3) 0.3899(3) -0.02804(15) 0.0172(5) Uani 1 1 d . . .
H4 H 0.3400 0.4139 -0.0839 0.021 Uiso 1 1 calc R . .
C5 C 0.3627(4) 0.2576(3) 0.00712(16) 0.0181(6) Uani 1 1 d . . .
H5 H 0.4129 0.1896 -0.0243 0.022 Uiso 1 1 calc R . .
C6 C 0.3314(3) 0.2242(3) 0.08829(16) 0.0162(5) Uani 1 1 d . . .
H6 H 0.3603 0.1324 0.1118 0.019 Uiso 1 1 calc R . .
N7 N 0.2119(3) 0.6224(2) -0.01833(12) 0.0158(5) Uani 1 1 d . . .
H7 H 0.2234 0.6330 -0.0703 0.019 Uiso 1 1 calc R . .
C8 C 0.1597(3) 0.7386(3) 0.01545(15) 0.0147(5) Uani 1 1 d . . .
O9 O 0.1252(2) 0.73578(18) 0.08818(10) 0.0173(4) Uani 1 1 d . . .
N10 N 0.1505(3) 0.8563(2) -0.03508(13) 0.0181(5) Uani 1 1 d . . .
H10 H 0.1760 0.8534 -0.0861 0.022 Uiso 1 1 calc R . .
C11 C 0.0995(3) 0.9890(3) -0.00824(16) 0.0172(6) Uani 1 1 d . . .
H11A H 0.1468 1.0649 -0.0491 0.021 Uiso 1 1 calc R . .
H11B H 0.1515 0.9933 0.0405 0.021 Uiso 1 1 calc R . .
C12 C 0.5613(4) -0.4457(3) 0.50672(16) 0.0168(5) Uani 1 1 d . . .
H12A H 0.6438 -0.4902 0.5433 0.020 Uiso 1 1 calc R . .
H12B H 0.6315 -0.4108 0.4559 0.020 Uiso 1 1 calc R . .
N13 N 0.4662(3) -0.3294(2) 0.53927(13) 0.0161(5) Uani 1 1 d . . .
H13 H 0.4495 -0.3304 0.5908 0.019 Uiso 1 1 calc R . .
C14 C 0.4028(3) -0.2196(3) 0.49155(15) 0.0142(5) Uani 1 1 d . . .
O15 O 0.4125(2) -0.21615(19) 0.41974(10) 0.0176(4) Uani 1 1 d . . .
N16 N 0.3281(3) -0.1136(2) 0.53019(12) 0.0140(4) Uani 1 1 d . . .
H16 H 0.3288 -0.1261 0.5817 0.017 Uiso 1 1 calc R . .
C17 C 0.2507(3) 0.0121(3) 0.49768(15) 0.0123(5) Uani 1 1 d . . .
C18 C 0.1533(3) 0.0932(3) 0.55006(15) 0.0164(5) Uani 1 1 d . . .
H18 H 0.1387 0.0614 0.6053 0.020 Uiso 1 1 calc R . .
C19 C 0.0791(3) 0.2192(3) 0.52072(15) 0.0171(5) Uani 1 1 d . . .
H19 H 0.0135 0.2756 0.5556 0.020 Uiso 1 1 calc R . .
C20 C 0.1006(3) 0.2635(3) 0.44003(16) 0.0158(5) Uani 1 1 d . . .
H20 H 0.0486 0.3507 0.4202 0.019 Uiso 1 1 calc R . .
N21 N 0.1931(3) 0.1863(2) 0.38900(12) 0.0126(4) Uani 1 1 d . . .
C22 C 0.2664(3) 0.0634(3) 0.41748(15) 0.0132(5) Uani 1 1 d . . .
H22 H 0.3318 0.0091 0.3813 0.016 Uiso 1 1 calc R . .
O23 O 0.3568(3) 0.4291(2) 0.28003(13) 0.0198(4) Uani 1 1 d . . .
O24 O -0.0128(3) 0.3709(2) 0.27865(12) 0.0157(4) Uani 1 1 d . . .
O25 O 0.0932(3) 0.0778(2) 0.25229(11) 0.0154(4) Uani 1 1 d . . .
O26 O 0.4637(2) 0.13913(18) 0.25024(10) 0.0133(4) Uani 1 1 d . . .
S27 S 0.63982(8) 0.19627(6) 0.23539(3) 0.01114(14) Uani 1 1 d . . .
O28 O 0.6417(2) 0.32733(18) 0.18062(10) 0.0145(4) Uani 1 1 d . . .
O29 O 0.6954(2) 0.21998(18) 0.31037(10) 0.0147(4) Uani 1 1 d . . .
O30 O 0.7653(2) 0.09207(18) 0.20092(10) 0.0144(4) Uani 1 1 d . . .
O31 O 0.8896(3) 0.6229(2) 0.20808(13) 0.0308(5) Uani 1 1 d . . .
H31 H 0.9500 0.6635 0.1679 0.046 Uiso 1 1 calc R . .
C32 C 0.8308(4) 0.7191(3) 0.26097(18) 0.0281(7) Uani 1 1 d . . .
H32A H 0.9092 0.7981 0.2501 0.034 Uiso 1 1 calc R . .
H32B H 0.8374 0.6735 0.3159 0.034 Uiso 1 1 calc R . .
C33 C 0.6441(4) 0.7729(3) 0.25309(16) 0.0240(6) Uani 1 1 d . . .
H33A H 0.5669 0.6934 0.2616 0.029 Uiso 1 1 calc R . .
H33B H 0.6037 0.8316 0.2946 0.029 Uiso 1 1 calc R . .
O34 O 0.6286(3) 0.8519(2) 0.17774(12) 0.0236(4) Uani 1 1 d . . .
H34 H 0.6587 0.9332 0.1772 0.035 Uiso 1 1 calc R . .
O35 O 0.2726(3) 0.8636(2) 0.18971(12) 0.0200(4) Uani 1 1 d . . .
O36 O 0.2210(3) 0.6640(2) 0.32815(13) 0.0195(4) Uani 1 1 d . . .
H23A H 0.435(4) 0.437(3) 0.2521(19) 0.018(9) Uiso 1 1 d . . .
H23B H 0.311(5) 0.508(4) 0.295(2) 0.036(10) Uiso 1 1 d . . .
H24A H -0.099(5) 0.334(3) 0.2851(19) 0.020(9) Uiso 1 1 d . . .
H24B H -0.033(5) 0.446(4) 0.254(2) 0.045(12) Uiso 1 1 d . . .
H25A H 0.151(5) 0.018(4) 0.234(2) 0.030(10) Uiso 1 1 d . . .
H25B H 0.005(5) 0.088(4) 0.237(2) 0.035(11) Uiso 1 1 d . . .
H35A H 0.241(5) 0.820(4) 0.154(2) 0.049(12) Uiso 1 1 d . . .
H35B H 0.377(4) 0.871(3) 0.1790(16) 0.010(8) Uiso 1 1 d . . .
H36A H 0.276(5) 0.699(4) 0.358(2) 0.039(11) Uiso 1 1 d . . .
H36B H 0.227(4) 0.725(4) 0.288(2) 0.029(9) Uiso 1 1 d . . .

loop_
_atom_site_aniso_label
_atom_site_aniso_U_11
_atom_site_aniso_U_22
_atom_site_aniso_U_33
_atom_site_aniso_U_23
_atom_site_aniso_U_13
_atom_site_aniso_U_12
Zn1 0.01059(15) 0.01039(15) 0.01051(15) -0.00081(11) -0.00162(10) -0.00017(10)
N1 0.0134(11) 0.0136(11) 0.0140(11) -0.0009(9) -0.0031(8) -0.0012(8)
C2 0.0144(13) 0.0150(13) 0.0148(13) -0.0029(10) -0.0009(10) 0.0008(10)
C3 0.0113(12) 0.0154(12) 0.0130(12) -0.0018(10) -0.0014(9) -0.0013(10)
C4 0.0197(14) 0.0194(14) 0.0124(13) -0.0019(10) -0.0017(10) -0.0039(11)
C5 0.0231(15) 0.0160(13) 0.0164(13) -0.0072(11) -0.0014(11) -0.0012(11)
C6 0.0179(14) 0.0125(12) 0.0193(14) -0.0032(10) -0.0050(10) -0.0002(10)
N7 0.0236(12) 0.0157(11) 0.0073(10) -0.0009(8) -0.0014(9) 0.0023(9)
C8 0.0146(13) 0.0183(13) 0.0109(12) -0.0023(10) -0.0010(10) -0.0003(10)
O9 0.0257(11) 0.0150(9) 0.0106(9) -0.0010(7) -0.0004(7) -0.0032(8)
N10 0.0249(13) 0.0158(11) 0.0117(11) -0.0015(9) 0.0022(9) 0.0027(9)
C11 0.0229(15) 0.0130(12) 0.0151(13) 0.0000(10) -0.0025(11) -0.0020(11)
C12 0.0204(14) 0.0129(13) 0.0166(13) -0.0008(10) -0.0030(10) 0.0011(11)
N13 0.0249(13) 0.0136(11) 0.0101(10) -0.0018(9) -0.0032(9) -0.0012(9)
C14 0.0152(13) 0.0138(13) 0.0138(13) 0.0003(10) -0.0023(10) -0.0055(10)
O15 0.0266(11) 0.0175(9) 0.0094(9) -0.0033(7) -0.0044(7) 0.0010(8)
N16 0.0199(12) 0.0147(11) 0.0068(10) 0.0004(8) -0.0020(8) -0.0008(9)
C17 0.0100(12) 0.0123(12) 0.0151(12) -0.0014(10) -0.0030(9) -0.0025(9)
C18 0.0172(13) 0.0216(14) 0.0101(12) -0.0018(10) 0.0000(10) -0.0043(11)
C19 0.0154(13) 0.0204(14) 0.0165(13) -0.0084(11) -0.0003(10) 0.0011(11)
C20 0.0154(13) 0.0129(12) 0.0195(14) -0.0024(10) -0.0044(10) 0.0008(10)
N21 0.0114(11) 0.0128(10) 0.0144(11) -0.0038(8) -0.0016(8) -0.0024(8)
C22 0.0135(13) 0.0130(12) 0.0130(12) -0.0023(10) -0.0014(10) -0.0006(10)
O23 0.0181(11) 0.0163(10) 0.0247(11) -0.0079(9) 0.0062(9) -0.0053(8)
O24 0.0123(10) 0.0145(10) 0.0192(10) 0.0004(8) -0.0019(8) 0.0002(8)
O25 0.0124(10) 0.0154(10) 0.0194(10) -0.0048(8) -0.0044(8) 0.0016(8)
O26 0.0118(9) 0.0133(9) 0.0140(9) 0.0004(7) -0.0017(7) -0.0014(7)
S27 0.0100(3) 0.0144(3) 0.0087(3) -0.0008(2) -0.0009(2) -0.0009(2)
O28 0.0144(9) 0.0170(9) 0.0111(9) 0.0011(7) -0.0011(7) -0.0014(7)
O29 0.0149(9) 0.0199(9) 0.0089(9) 0.0004(7) -0.0021(7) -0.0025(7)
O30 0.0111(9) 0.0179(9) 0.0140(9) -0.0026(7) -0.0016(7) 0.0004(7)
O31 0.0322(13) 0.0204(11) 0.0309(12) 0.0061(9) 0.0115(9) 0.0081(9)
C32 0.0247(16) 0.0306(17) 0.0271(16) -0.0004(13) -0.0029(13) 0.0010(13)
C33 0.0188(15) 0.0340(17) 0.0169(14) 0.0014(12) 0.0014(11) -0.0052(12)
O34 0.0250(11) 0.0213(11) 0.0243(11) -0.0018(8) -0.0040(8) -0.0018(9)
O35 0.0170(11) 0.0218(11) 0.0233(11) -0.0091(9) -0.0048(9) 0.0017(8)
O36 0.0205(11) 0.0203(11) 0.0185(10) -0.0051(9) -0.0022(8) -0.0013(8)

loop_
_atom_type_symbol
_atom_type_description
_atom_type_scat_dispersion_real
_atom_type_scat_dispersion_imag
_atom_type_scat_source
C C 0.0033 0.0016 'International Tables Vol C Tables 4.2.6.8 and 6.1.1.4'
H H 0.0000 0.0000 'International Tables Vol C Tables 4.2.6.8 and 6.1.1.4'
N N 0.0061 0.0033 'International Tables Vol C Tables 4.2.6.8 and 6.1.1.4'
O O 0.0106 0.0060 'International Tables Vol C Tables 4.2.6.8 and 6.1.1.4'
Zn Zn 0.2839 1.4301 'International Tables Vol C Tables 4.2.6.8 and 6.1.1.4'
S S 0.1246 0.1234 'International Tables Vol C Tables 4.2.6.8 and 6.1.1.4'

loop_
_geom_angle_atom_site_label_1
_geom_angle_atom_site_label_2
_geom_angle_atom_site_label_3
_geom_angle
_geom_angle_site_symmetry_1
_geom_angle_site_symmetry_3
_geom_angle_publ_flag
O24 Zn1 O25 92.18(9) . . ?
O24 Zn1 O26 178.94(7) . . ?
O25 Zn1 O26 88.65(8) . . ?
O24 Zn1 O23 89.14(9) . . ?
O25 Zn1 O23 177.36(8) . . ?
O26 Zn1 O23 90.00(8) . . ?
O24 Zn1 N21 89.20(8) . . ?
O25 Zn1 N21 87.78(8) . . ?
O26 Zn1 N21 90.18(7) . . ?
O23 Zn1 N21 89.95(8) . . ?
O24 Zn1 N1 93.72(8) . . ?
O25 Zn1 N1 91.11(8) . . ?
O26 Zn1 N1 86.92(7) . . ?
O23 Zn1 N1 91.09(8) . . ?
N21 Zn1 N1 176.92(8) . . ?
C6 N1 C2 118.6(2) . . ?
C6 N1 Zn1 119.78(17) . . ?
C2 N1 Zn1 121.64(17) . . ?
N1 C2 C3 122.7(2) . . ?
N1 C2 H2 118.6 . . ?
C3 C2 H2 118.6 . . ?
C2 C3 C4 117.8(2) . . ?
C2 C3 N7 125.1(2) . . ?
C4 C3 N7 117.0(2) . . ?
C5 C4 C3 118.9(2) . . ?
C5 C4 H4 120.5 . . ?
C3 C4 H4 120.5 . . ?
C4 C5 C6 119.7(2) . . ?
C4 C5 H5 120.2 . . ?
C6 C5 H5 120.2 . . ?
N1 C6 C5 122.3(2) . . ?
N1 C6 H6 118.8 . . ?
C5 C6 H6 118.8 . . ?
C8 N7 C3 127.8(2) . . ?
C8 N7 H7 116.1 . . ?
C3 N7 H7 116.1 . . ?
O9 C8 N10 122.2(2) . . ?
O9 C8 N7 122.6(2) . . ?
N10 C8 N7 115.2(2) . . ?
O9 O9 C8 0(10) 1 . ?
C8 N10 C11 121.8(2) . . ?
C8 N10 H10 119.1 . . ?
C11 N10 H10 119.1 . . ?
N10 C11 C11 111.9(3) . 2_575 ?
N10 C11 H11A 109.2 . . ?
C11 C11 H11A 109.2 2_575 . ?
N10 C11 H11B 109.2 . . ?
C11 C11 H11B 109.2 2_575 . ?
H11A C11 H11B 107.9 . . ?
N13 C12 C12 112.4(3) . 2_646 ?
N13 C12 H12A 109.1 . . ?
C12 C12 H12A 109.1 2_646 . ?
N13 C12 H12B 109.1 . . ?
C12 C12 H12B 109.1 2_646 . ?
H12A C12 H12B 107.9 . . ?
C14 N13 C12 121.0(2) . . ?
C14 N13 H13 119.5 . . ?
C12 N13 H13 119.5 . . ?
O15 C14 N13 122.5(2) . . ?
O15 C14 N16 123.3(2) . . ?
N13 C14 N16 114.2(2) . . ?
C14 N16 C17 127.8(2) . . ?
C14 N16 H16 116.1 . . ?
C17 N16 H16 116.1 . . ?
C22 C17 N16 124.8(2) . . ?
C22 C17 C18 117.9(2) . . ?
N16 C17 C18 117.4(2) . . ?
C19 C18 C17 119.2(2) . . ?
C19 C18 H18 120.4 . . ?
C17 C18 H18 120.4 . . ?
C18 C19 C20 119.7(2) . . ?
C18 C19 H19 120.2 . . ?
C20 C19 H19 120.2 . . ?
N21 C20 C19 121.7(2) . . ?
N21 C20 H20 119.1 . . ?
C19 C20 H20 119.1 . . ?
C22 N21 C20 118.8(2) . . ?
C22 N21 Zn1 119.96(17) . . ?
C20 N21 Zn1 121.23(17) . . ?
N21 C22 C17 122.7(2) . . ?
N21 C22 H22 118.6 . . ?
C17 C22 H22 118.6 . . ?
Zn1 O23 H23A 110(3) . . ?
Zn1 O23 H23B 128(2) . . ?
H23A O23 H23B 114(3) . . ?
Zn1 O24 H24A 119(2) . . ?
Zn1 O24 H24B 124(3) . . ?
H24A O24 H24B 105(3) . . ?
Zn1 O25 H25A 117(3) . . ?
Zn1 O25 H25B 118(3) . . ?
H25A O25 H25B 111(4) . . ?
S27 O26 Zn1 125.87(10) . . ?
O28 S27 O26 111.17(10) . . ?
O28 S27 O29 109.36(10) . . ?
O26 S27 O29 110.05(10) . . ?
O28 S27 O30 109.70(10) . . ?
O26 S27 O30 108.03(10) . . ?
O29 S27 O30 108.47(10) . . ?
C32 O31 H31 109.5 . . ?
O31 C32 C33 111.6(3) . . ?
O31 C32 H32A 109.3 . . ?
C33 C32 H32A 109.3 . . ?
O31 C32 H32B 109.3 . . ?
C33 C32 H32B 109.3 . . ?
H32A C32 H32B 108.0 . . ?
O34 C33 C32 112.3(2) . . ?
O34 C33 H33A 109.2 . . ?
C32 C33 H33A 109.2 . . ?
O34 C33 H33B 109.2 . . ?
C32 C33 H33B 109.2 . . ?
H33A C33 H33B 107.9 . . ?
C33 O34 H34 109.5 . . ?
H35A O35 H35B 106(3) . . ?
H36A O36 H36B 102(3) . . ?

loop_
_geom_bond_atom_site_label_1
_geom_bond_atom_site_label_2
_geom_bond_distance
_geom_bond_site_symmetry_2
_geom_bond_publ_flag
Zn1 O24 2.0707(19) . ?
Zn1 O25 2.1018(19) . ?
Zn1 O26 2.1137(17) . ?
Zn1 O23 2.120(2) . ?
Zn1 N21 2.149(2) . ?
Zn1 N1 2.200(2) . ?
N1 C6 1.336(3) . ?
N1 C2 1.344(3) . ?
C2 C3 1.395(4) . ?
C2 H2 0.9500 . ?
C3 C4 1.399(4) . ?
C3 N7 1.399(3) . ?
C4 C5 1.376(4) . ?
C4 H4 0.9500 . ?
C5 C6 1.381(4) . ?
C5 H5 0.9500 . ?
C6 H6 0.9500 . ?
N7 C8 1.367(3) . ?
N7 H7 0.8800 . ?
C8 O9 1.244(3) . ?
C8 N10 1.334(3) . ?
N10 C11 1.454(3) . ?
N10 H10 0.8800 . ?
C11 C11 1.524(5) 2_575 ?
C11 H11A 0.9900 . ?
C11 H11B 0.9900 . ?
C12 N13 1.452(3) . ?
C12 C12 1.530(5) 2_646 ?
C12 H12A 0.9900 . ?
C12 H12B 0.9900 . ?
N13 C14 1.354(3) . ?
N13 H13 0.8800 . ?
C14 O15 1.228(3) . ?
C14 N16 1.368(3) . ?
N16 C17 1.398(3) . ?
N16 H16 0.8800 . ?
C17 C22 1.390(3) . ?
C17 C18 1.399(4) . ?
C18 C19 1.373(4) . ?
C18 H18 0.9500 . ?
C19 C20 1.385(4) . ?
C19 H19 0.9500 . ?
C20 N21 1.345(3) . ?
C20 H20 0.9500 . ?
N21 C22 1.342(3) . ?
C22 H22 0.9500 . ?
O23 H23A 0.72(3) . ?
O23 H23B 0.89(4) . ?
O24 H24A 0.76(3) . ?
O24 H24B 0.81(4) . ?
O25 H25A 0.79(4) . ?
O25 H25B 0.76(4) . ?
O26 S27 1.4744(18) . ?
S27 O28 1.4678(18) . ?
S27 O29 1.4756(18) . ?
S27 O30 1.4881(18) . ?
O31 C32 1.420(4) . ?
O31 H31 0.8400 . ?
C32 C33 1.512(4) . ?
C32 H32A 0.9900 . ?
C32 H32B 0.9900 . ?
C33 O34 1.422(3) . ?
C33 H33A 0.9900 . ?
C33 H33B 0.9900 . ?
O34 H34 0.8400 . ?
O35 H35A 0.88(4) . ?
O35 H35B 0.80(3) . ?
O36 H36A 0.83(4) . ?
O36 H36B 0.84(4) . ?

loop_
_geom_hbond_atom_site_label_D
_geom_hbond_atom_site_label_H
_geom_hbond_atom_site_label_A
_geom_hbond_distance_DH
_geom_hbond_distance_HA
_geom_hbond_distance_DA
_geom_hbond_angle_DHA
_geom_hbond_site_symmetry_A
N7 H7 O28 0.88 2.03 2.854(3) 154.5 2_665
N10 H10 O30 0.88 1.97 2.823(3) 162.7 2_665
N13 H13 O29 0.88 2.28 3.036(3) 144.0 2_656
N16 H16 O29 0.88 1.94 2.776(3) 158.8 2_656
O23 H23B O36 0.89(4) 1.77(4) 2.657(3) 178(3) 1
O24 H24A O29 0.76(3) 1.96(4) 2.713(3) 172(3) 1_455
O24 H24B O31 0.81(4) 1.88(4) 2.677(3) 171(4) 1_455
O25 H25A O35 0.79(4) 1.92(4) 2.708(3) 175(4) 1_545
O31 H31 O9 0.84 1.88 2.703(3) 167.8 1_655
O34 H34 O30 0.84 1.93 2.739(3) 162.8 1_565
O35 H35A O9 0.88(4) 1.85(4) 2.711(3) 167(4) 1
O35 H35B O34 0.80(4) 1.93(4) 2.715(3) 165(3) 1
O36 H36A O15 0.83(4) 1.91(4) 2.740(3) 176(4) 1_565
O36 H36B O35 0.84(4) 2.00(4) 2.841(3) 173(3) 1
